data_2222062
loop_
_publ_author_name
'Saeed, Aamer'
'Ashraf, Zaman'
'Batool, Mahira'
'Bolte, Michael'

_publ_section_title
;
 2-Chloro-5-nitroaniline
;
_journal_coeditor_code HK2694
_journal_issue 6
_journal_name_full 'Acta Crystallographica Section E'
_journal_page_first o1417
_journal_paper_doi 10.1107/S160053680901945X
_journal_volume 65
_journal_year 2009
_chemical_formula_iupac 'C6 H5 Cl N2 O2'
_chemical_formula_moiety 'C6 H5 Cl N2 O2'
_chemical_formula_sum 'C6 H5 Cl N2 O2'
_chemical_formula_weight 172.57
_chemical_name_systematic
;
2-Chloro-5-nitroaniline
;
_space_group_IT_number 14
_symmetry_cell_setting monoclinic
_symmetry_space_group_name_Hall '-P 2yn'
_symmetry_space_group_name_H-M 'P 1 21/n 1'
_atom_sites_solution_hydrogens geom
_atom_sites_solution_primary direct
_atom_sites_solution_secondary difmap
_audit_creation_method SHELXL97
_cell_angle_alpha 90.00
_cell_angle_beta 91.768(5)
_cell_angle_gamma 90.00
_cell_formula_units_Z 4
_cell_length_a 13.6233(10)
_cell_length_b 3.7445(3)
_cell_length_c 13.6420(9)
_cell_measurement_reflns_used 7189
_cell_measurement_temperature 173(2)
_cell_measurement_theta_max 25.9
_cell_measurement_theta_min 3.4
_cell_volume 695.58(9)
_computing_cell_refinement 'X-RED (Stoe & Cie, 2001)'
_computing_data_collection 'X-AREA (Stoe & Cie, 2001)'
_computing_data_reduction 'X-RED (Stoe & Cie, 2001)'
_computing_molecular_graphics 'PLATON (Spek, 2009)'
_computing_publication_material 'SHELXL97 (Sheldrick, 2008)'
_computing_structure_refinement 'SHELXL97 (Sheldrick, 2008)'
_computing_structure_solution 'SHELXS97 (Sheldrick, 2008)'
_diffrn_ambient_temperature 173(2)
_diffrn_measured_fraction_theta_full 0.994
_diffrn_measured_fraction_theta_max 0.994
_diffrn_measurement_device_type 'Stoe IPDSII two-circle'
_diffrn_measurement_method \w
_diffrn_radiation_monochromator graphite
_diffrn_radiation_source 'fine-focus sealed tube'
_diffrn_radiation_type MoK\a
_diffrn_radiation_wavelength 0.71073
_diffrn_reflns_av_R_equivalents 0.0341
_diffrn_reflns_av_sigmaI/netI 0.0205
_diffrn_reflns_limit_h_max 14
_diffrn_reflns_limit_h_min -16
_diffrn_reflns_limit_k_max 4
_diffrn_reflns_limit_k_min -4
_diffrn_reflns_limit_l_max 16
_diffrn_reflns_limit_l_min -16
_diffrn_reflns_number 5108
_diffrn_reflns_theta_full 25.00
_diffrn_reflns_theta_max 25.50
_diffrn_reflns_theta_min 3.38
_diffrn_standards_number 0
_exptl_absorpt_coefficient_mu 0.491
_exptl_absorpt_correction_T_max 0.8706
_exptl_absorpt_correction_T_min 0.8468
_exptl_absorpt_correction_type multi-scan
_exptl_absorpt_process_details '(MULABS; Blessing, 1995)'
_exptl_crystal_colour orange
_exptl_crystal_density_diffrn 1.648
_exptl_crystal_density_method 'not measured'
_exptl_crystal_description block
_exptl_crystal_F_000 352
_exptl_crystal_size_max 0.35
_exptl_crystal_size_mid 0.34
_exptl_crystal_size_min 0.29
_refine_diff_density_max 0.198
_refine_diff_density_min -0.207
_refine_ls_extinction_coef 0.034(4)
_refine_ls_extinction_expression Fc^*^=kFc[1+0.001xFc^2^\l^3^/sin(2\q)]^-1/4^
_refine_ls_extinction_method 'SHELXL97 (Sheldrick, 2008)'
_refine_ls_goodness_of_fit_ref 1.057
_refine_ls_hydrogen_treatment mixed
_refine_ls_matrix_type full
_refine_ls_number_parameters 110
_refine_ls_number_reflns 1300
_refine_ls_number_restraints 0
_refine_ls_restrained_S_all 1.057
_refine_ls_R_factor_all 0.0236
_refine_ls_R_factor_gt 0.0227
_refine_ls_shift/su_max 0.001
_refine_ls_shift/su_mean 0.000
_refine_ls_structure_factor_coef Fsqd
_refine_ls_weighting_details 'calc w = 1/[\s^2^(Fo^2^)+(0.0448P)^2^+0.0466P] where P=(Fo^2^+2Fc^2^)/3'
_refine_ls_weighting_scheme calc
_refine_ls_wR_factor_gt 0.0603
_refine_ls_wR_factor_ref 0.0606
_reflns_number_gt 1266
_reflns_number_total 1300
_reflns_threshold_expression I>2\s(I)
_cod_data_source_file hk2694.cif
_cod_data_source_block I
_cod_original_sg_symbol_H-M 'P 21/n'
_cod_database_code 2222062
_cod_database_fobs_code 2222062

loop_
_symmetry_equiv_pos_as_xyz
'x, y, z'
'-x+1/2, y+1/2, -z+1/2'
'-x, -y, -z'
'x-1/2, -y-1/2, z-1/2'

loop_
_atom_site_type_symbol
_atom_site_label
_atom_site_fract_x
_atom_site_fract_y
_atom_site_fract_z
_atom_site_U_iso_or_equiv
_atom_site_adp_type
_atom_site_calc_flag
_atom_site_refinement_flags
_atom_site_occupancy
_atom_site_disorder_assembly
_atom_site_disorder_group
Cl Cl1 0.91913(3) 0.59906(8) 0.62642(3) 0.02963(14) Uani d . 1 . .
O O1 0.50548(9) 0.8247(4) 0.37207(9) 0.0385(3) Uani d . 1 . .
O O2 0.60383(10) 1.0787(4) 0.27322(9) 0.0475(4) Uani d . 1 . .
N N1 0.58750(10) 0.9201(3) 0.34951(9) 0.0258(3) Uani d . 1 . .
N N2 0.70761(10) 0.4832(4) 0.66629(9) 0.0255(3) Uani d . 1 . .
H H2B 0.7582(18) 0.367(5) 0.6920(18) 0.043(6) Uiso d . 1 . .
H H2A 0.6514(17) 0.384(4) 0.6685(15) 0.029(5) Uiso d . 1 . .
C C1 0.82203(10) 0.6968(3) 0.54548(10) 0.0215(3) Uani d . 1 . .
C C2 0.72634(11) 0.6173(3) 0.57428(10) 0.0203(3) Uani d . 1 . .
C C3 0.64960(10) 0.6935(3) 0.50720(10) 0.0206(3) Uani d . 1 . .
H H3 0.5836 0.6427 0.5230 0.025 Uiso calc R 1 . .
C C4 0.67060(10) 0.8434(3) 0.41772(10) 0.0206(3) Uani d . 1 . .
C C5 0.76477(11) 0.9244(3) 0.38893(11) 0.0231(3) Uani d . 1 . .
H H5 0.7764 1.0285 0.3269 0.028 Uiso calc R 1 . .
C C6 0.84118(11) 0.8461(4) 0.45509(11) 0.0248(3) Uani d . 1 . .
H H6 0.9070 0.8952 0.4383 0.030 Uiso calc R 1 . .

loop_
_atom_site_aniso_label
_atom_site_aniso_U_11
_atom_site_aniso_U_22
_atom_site_aniso_U_33
_atom_site_aniso_U_12
_atom_site_aniso_U_13
_atom_site_aniso_U_23
Cl1 0.0223(2) 0.03330(19) 0.0329(2) 0.00210(13) -0.00586(12) -0.00076(14)
O1 0.0221(6) 0.0617(7) 0.0315(6) -0.0054(5) -0.0011(4) 0.0122(5)
O2 0.0374(7) 0.0750(10) 0.0298(6) -0.0099(6) -0.0040(5) 0.0271(6)
N1 0.0252(7) 0.0302(6) 0.0218(6) -0.0012(5) 0.0000(5) 0.0029(5)
N2 0.0266(7) 0.0291(6) 0.0206(6) -0.0039(6) -0.0011(5) 0.0041(5)
C1 0.0215(7) 0.0184(5) 0.0245(7) 0.0006(5) -0.0014(5) -0.0047(5)
C2 0.0246(7) 0.0181(6) 0.0182(7) -0.0004(5) 0.0014(5) -0.0026(4)
C3 0.0204(6) 0.0216(6) 0.0201(6) -0.0019(5) 0.0034(5) -0.0021(5)
C4 0.0222(7) 0.0196(6) 0.0198(6) 0.0001(5) 0.0006(5) -0.0015(5)
C5 0.0257(7) 0.0235(6) 0.0203(7) -0.0021(5) 0.0060(6) -0.0007(5)
C6 0.0199(7) 0.0247(6) 0.0301(7) -0.0009(5) 0.0054(5) -0.0027(5)

loop_
_atom_type_symbol
_atom_type_description
_atom_type_scat_dispersion_real
_atom_type_scat_dispersion_imag
_atom_type_scat_source
C C 0.0033 0.0016 'International Tables Vol C Tables 4.2.6.8 and 6.1.1.4'
H H 0.0000 0.0000 'International Tables Vol C Tables 4.2.6.8 and 6.1.1.4'
Cl Cl 0.1484 0.1585 'International Tables Vol C Tables 4.2.6.8 and 6.1.1.4'
N N 0.0061 0.0033 'International Tables Vol C Tables 4.2.6.8 and 6.1.1.4'
O O 0.0106 0.0060 'International Tables Vol C Tables 4.2.6.8 and 6.1.1.4'

loop_
_geom_angle_atom_site_label_1
_geom_angle_atom_site_label_2
_geom_angle_atom_site_label_3
_geom_angle_site_symmetry_1
_geom_angle_site_symmetry_3
_geom_angle
_geom_angle_publ_flag
O1 N1 O2 . . 123.19(14) ?
O1 N1 C4 . . 118.40(12) ?
O2 N1 C4 . . 118.41(13) ?
C2 N2 H2B . . 112.2(15) ?
C2 N2 H2A . . 112.4(14) ?
H2B N2 H2A . . 117.7(18) ?
C6 C1 C2 . . 122.42(13) ?
C6 C1 Cl1 . . 119.36(11) ?
C2 C1 Cl1 . . 118.22(11) ?
N2 C2 C3 . . 120.88(13) ?
N2 C2 C1 . . 121.98(13) ?
C3 C2 C1 . . 117.09(13) ?
C4 C3 C2 . . 119.37(12) ?
C4 C3 H3 . . 120.3 ?
C2 C3 H3 . . 120.3 ?
C3 C4 C5 . . 123.90(13) ?
C3 C4 N1 . . 117.51(12) ?
C5 C4 N1 . . 118.59(13) ?
C4 C5 C6 . . 116.84(13) ?
C4 C5 H5 . . 121.6 ?
C6 C5 H5 . . 121.6 ?
C1 C6 C5 . . 120.38(13) ?
C1 C6 H6 . . 119.8 ?
C5 C6 H6 . . 119.8 ?

loop_
_geom_bond_atom_site_label_1
_geom_bond_atom_site_label_2
_geom_bond_site_symmetry_2
_geom_bond_distance
_geom_bond_publ_flag
N1 O1 . 1.2216(19) ?
N1 O2 . 1.2245(18) ?
N2 H2B . 0.88(3) ?
N2 H2A . 0.85(2) ?
C1 C6 . 1.386(2) ?
C1 C2 . 1.405(2) ?
C1 Cl1 . 1.7357(14) ?
C2 N2 . 1.3830(18) ?
C2 C3 . 1.397(2) ?
C3 C4 . 1.382(2) ?
C3 H3 . 0.9500 ?
C4 C5 . 1.387(2) ?
C4 N1 . 1.4713(18) ?
C5 C6 . 1.388(2) ?
C5 H5 . 0.9500 ?
C6 H6 . 0.9500 ?

loop_
_geom_hbond_atom_site_label_D
_geom_hbond_atom_site_label_H
_geom_hbond_atom_site_label_A
_geom_hbond_site_symmetry_A
_geom_hbond_distance_DH
_geom_hbond_distance_HA
_geom_hbond_distance_DA
_geom_hbond_angle_DHA
N2 H2A O1 3_666 0.85(2) 2.33(2) 3.1521(18) 163.2(19)
N2 H2B N2 2_646 0.88(3) 2.44(2) 3.1452(19) 137.4(18)

loop_
_geom_torsion_atom_site_label_1
_geom_torsion_atom_site_label_2
_geom_torsion_atom_site_label_3
_geom_torsion_atom_site_label_4
_geom_torsion_site_symmetry_1
_geom_torsion_site_symmetry_2
_geom_torsion_site_symmetry_3
_geom_torsion_site_symmetry_4
_geom_torsion
_geom_torsion_publ_flag
C6 C1 C2 N2 . . . . -177.05(13) ?
Cl1 C1 C2 N2 . . . . 3.57(17) ?
C6 C1 C2 C3 . . . . 0.33(19) ?
Cl1 C1 C2 C3 . . . . -179.04(9) ?
N2 C2 C3 C4 . . . . 176.87(12) ?
C1 C2 C3 C4 . . . . -0.55(19) ?
C2 C3 C4 C5 . . . . 0.2(2) ?
C2 C3 C4 N1 . . . . -179.82(12) ?
C3 C4 C5 C6 . . . . 0.3(2) ?
N1 C4 C5 C6 . . . . -179.64(12) ?
C2 C1 C6 C5 . . . . 0.2(2) ?
Cl1 C1 C6 C5 . . . . 179.57(10) ?
C4 C5 C6 C1 . . . . -0.5(2) ?
C3 C4 N1 O1 . . . . -5.21(19) ?
C5 C4 N1 O1 . . . . 174.73(13) ?
C3 C4 N1 O2 . . . . 174.29(13) ?
C5 C4 N1 O2 . . . . -5.8(2) ?

loop_
_cod_related_entry_id
_cod_related_entry_database
_cod_related_entry_code
1 ChemSpider 21272
